data_7229536
loop_
_publ_author_name
'Sun, Xiao-Fen'
'Wang, Zhongxia'
'Liao, Wei-Qiang'
'Li, Peng-Fei'
'Gao, Jixing'
'Huang, Yi-Yang'
'Chen, Hai-Peng'
'Ye, Heng-Yun'
'Zhang, Yi'

_publ_section_title
;
 Modulating molecular structures and dielectric transitions in
 organic--inorganic hybrid crystals
;
_journal_issue 82
_journal_name_full 'RSC Advances'
_journal_page_first 52024
_journal_paper_doi 10.1039/C7RA10616E
_journal_volume 7
_journal_year 2017
_chemical_formula_moiety 'Br3 Cd, C5 H12 N'
_chemical_formula_sum 'C5 H12 Br3 Cd N'
_chemical_formula_weight 438.27
_space_group_crystal_system monoclinic
_space_group_IT_number 14
_space_group_name_Hall '-P 2ybc'
_space_group_name_H-M_alt 'P 1 21/c 1'
_symmetry_space_group_name_Hall '-P 2ybc'
_symmetry_space_group_name_H-M 'P 1 21/c 1'
_atom_sites_solution_hydrogens geom
_audit_creation_method SHELXL-2014/7
_audit_update_record
;
2017-02-28 deposited with the CCDC.
2017-11-08 downloaded from the CCDC.
;
_cell_angle_alpha 90
_cell_angle_beta 123.82
_cell_angle_gamma 90
_cell_formula_units_Z 4
_cell_length_a 6.977(14)
_cell_length_b 15.04(3)
_cell_length_c 12.106(18)
_cell_measurement_reflns_used 2323
_cell_measurement_temperature 293(2)
_cell_measurement_theta_max 25.000
_cell_measurement_theta_min 2.436
_cell_volume 1055(3)
_computing_structure_refinement 'SHELXL-2014/7 (Sheldrick, 2014)'
_diffrn_ambient_temperature 293(2)
_diffrn_measured_fraction_theta_full 0.984
_diffrn_measured_fraction_theta_max 0.984
_diffrn_measurement_device_type 'Rigaku, SCXmini'
_diffrn_measurement_method '\w scans'
_diffrn_radiation_type MoK\a
_diffrn_radiation_wavelength 0.71073
_diffrn_reflns_av_R_equivalents 0.1539
_diffrn_reflns_av_unetI/netI 0.1597
_diffrn_reflns_Laue_measured_fraction_full 0.984
_diffrn_reflns_Laue_measured_fraction_max 0.984
_diffrn_reflns_limit_h_max 8
_diffrn_reflns_limit_h_min -8
_diffrn_reflns_limit_k_max 17
_diffrn_reflns_limit_k_min -17
_diffrn_reflns_limit_l_max 14
_diffrn_reflns_limit_l_min -14
_diffrn_reflns_number 5512
_diffrn_reflns_point_group_measured_fraction_full 0.984
_diffrn_reflns_point_group_measured_fraction_max 0.984
_diffrn_reflns_theta_full 25.000
_diffrn_reflns_theta_max 25.000
_diffrn_reflns_theta_min 2.436
_diffrn_source 'fine-focus sealed tube'
_exptl_absorpt_coefficient_mu 13.370
_exptl_absorpt_correction_type multi-scan
_exptl_absorpt_process_details 'CrystalClear (Rigaku Inc., 2008)'
_exptl_crystal_colour colorless
_exptl_crystal_density_diffrn 2.759
_exptl_crystal_density_method 'not measured'
_exptl_crystal_description needle
_exptl_crystal_F_000 808.0
_exptl_crystal_size_max 0.3
_exptl_crystal_size_mid 0.18
_exptl_crystal_size_min 0.12
_exptl_transmission_factor_max 0.201
_exptl_transmission_factor_min 0.07
_refine_diff_density_max 2.438
_refine_diff_density_min -2.317
_refine_diff_density_rms 0.348
_refine_ls_extinction_coef 0.008(2)
_refine_ls_extinction_expression Fc^*^=kFc[1+0.001xFc^2^\l^3^/sin(2\q)]^-1/4^
_refine_ls_extinction_method 'SHELXL-2014/7 (Sheldrick 2014'
_refine_ls_goodness_of_fit_ref 1.092
_refine_ls_hydrogen_treatment constr
_refine_ls_matrix_type full
_refine_ls_number_parameters 96
_refine_ls_number_reflns 1831
_refine_ls_number_restraints 49
_refine_ls_restrained_S_all 1.083
_refine_ls_R_factor_all 0.1602
_refine_ls_R_factor_gt 0.1175
_refine_ls_shift/su_max 0.001
_refine_ls_shift/su_mean 0.000
_refine_ls_structure_factor_coef Fsqd
_refine_ls_weighting_details 'w=1/[\s^2^(Fo^2^)+(0.1760P)^2^] where P=(Fo^2^+2Fc^2^)/3'
_refine_ls_weighting_scheme calc
_refine_ls_wR_factor_gt 0.2981
_refine_ls_wR_factor_ref 0.3408
_reflns_Friedel_coverage 0.000
_reflns_number_gt 1082
_reflns_number_total 1831
_reflns_threshold_expression 'I > 2\s(I)'
_cod_data_source_file c7ra10616e2.cif
_cod_data_source_block 1
_cod_depositor_comments
;
The following automatic conversions were performed:

'_exptl_absorpt_correction_type' value 'Multi-scan' changed to
'multi-scan' according to
/home/data/users/saulius/crontab/automatic-downloads/rss-feeds/RSC/lib/dictionaries/cif_core.dic
dictionary named 'cif_core.dic' version 2.4.2 from 2011-04-26.

Automatic conversion script
Id: cif_fix_values 4973 2017-02-22 13:04:09Z antanas 
;
_cod_database_code 7229536
_shelx_shelxl_version_number 2014/7
_shelx_space_group_comment
;
The symmetry employed for this shelxl refinement is uniquely defined
by the following loop, which should always be used as a source of
symmetry information in preference to the above space-group names.
They are only intended as comments.
;

loop_
_space_group_symop_operation_xyz
'x, y, z'
'-x, y+1/2, -z+1/2'
'-x, -y, -z'
'x, -y-1/2, z-1/2'

loop_
_atom_site_label
_atom_site_type_symbol
_atom_site_fract_x
_atom_site_fract_y
_atom_site_fract_z
_atom_site_U_iso_or_equiv
_atom_site_adp_type
_atom_site_occupancy
_atom_site_site_symmetry_order
_atom_site_calc_flag
_atom_site_refinement_flags_posn
_atom_site_refinement_flags_adp
_atom_site_refinement_flags_occupancy
Cd1 Cd 0.0000 0.0000 0.5000 0.0547(9) Uani 1 2 d S . P
Cd2 Cd 0.5000 0.0000 0.5000 0.0549(9) Uani 1 2 d S . P
Br2 Br 0.4470(4) 0.0399(2) 0.7036(2) 0.0724(11) Uani 1 1 d . . .
Br3 Br 0.2001(5) -0.13629(17) 0.4464(3) 0.0714(10) Uani 1 1 d . . .
Br4 Br 0.1035(5) 0.10290(17) 0.3491(3) 0.0632(10) Uani 1 1 d . . .
N1 N 0.3355(2) 0.28415(10) 0.56725(15) 0.203(14) Uani 1 1 d D U .
H1 H 0.3065 0.2230 0.5336 0.244 Uiso 1 1 calc R U .
C2 C 0.4085(4) 0.33055(14) 0.4972(2) 0.186(19) Uani 1 1 d D U .
H2A H 0.3672 0.2980 0.4177 0.224 Uiso 1 1 calc R U .
H2B H 0.5748 0.3378 0.5519 0.224 Uiso 1 1 calc R U .
C3 C 0.2917(3) 0.42066(12) 0.4601(3) 0.193(19) Uani 1 1 d D U .
H3A H 0.3719 0.4629 0.5326 0.231 Uiso 1 1 calc R U .
H3B H 0.2771 0.4449 0.3814 0.231 Uiso 1 1 calc R U .
C4 C 0.0652(2) 0.39503(12) 0.4341(2) 0.21(2) Uani 1 1 d D U .
H4A H -0.0398 0.3762 0.3426 0.248 Uiso 1 1 calc R U .
H4B H -0.0037 0.4442 0.4521 0.248 Uiso 1 1 calc R U .
C5 C 0.1215(2) 0.31870(15) 0.5292(2) 0.20(2) Uani 1 1 d D U .
H5A H 0.1269 0.3396 0.6067 0.235 Uiso 1 1 calc R U .
H5B H 0.0038 0.2730 0.4861 0.235 Uiso 1 1 calc R U .
C6 C 0.4979(3) 0.2782(3) 0.70462(16) 0.204(14) Uani 1 1 d D U .
H6A H 0.4195 0.2744 0.7492 0.306 Uiso 1 1 calc R U .
H6B H 0.5945 0.3300 0.7349 0.306 Uiso 1 1 calc R U .
H6C H 0.5911 0.2261 0.7240 0.306 Uiso 1 1 calc R U .

loop_
_atom_site_aniso_label
_atom_site_aniso_U_11
_atom_site_aniso_U_22
_atom_site_aniso_U_33
_atom_site_aniso_U_23
_atom_site_aniso_U_13
_atom_site_aniso_U_12
Cd1 0.0485(16) 0.0496(16) 0.0592(16) 0.0089(12) 0.0258(12) -0.0035(11)
Cd2 0.0536(16) 0.0463(16) 0.0604(16) 0.0091(11) 0.0291(12) -0.0014(11)
Br2 0.0568(17) 0.100(2) 0.0475(15) -0.0091(14) 0.0211(12) -0.0146(15)
Br3 0.075(2) 0.0434(15) 0.101(2) -0.0044(14) 0.0520(17) -0.0115(13)
Br4 0.0627(17) 0.0602(18) 0.0642(17) 0.0206(13) 0.0338(13) 0.0055(12)
N1 0.18(2) 0.13(2) 0.14(2) -0.034(19) -0.007(16) 0.078(17)
C2 0.17(3) 0.20(4) 0.17(3) 0.00(3) 0.08(3) 0.08(3)
C3 0.19(4) 0.22(4) 0.14(3) 0.04(3) 0.07(3) 0.03(3)
C4 0.16(3) 0.22(4) 0.17(3) -0.02(3) 0.04(3) 0.05(3)
C5 0.16(3) 0.17(4) 0.16(3) -0.05(3) 0.03(3) -0.02(3)
C6 0.19(2) 0.13(2) 0.14(2) -0.034(19) -0.007(16) 0.078(17)

loop_
_atom_type_symbol
_atom_type_description
_atom_type_scat_dispersion_real
_atom_type_scat_dispersion_imag
_atom_type_scat_source
C C 0.0033 0.0016 'International Tables Vol C Tables 4.2.6.8 and 6.1.1.4'
H H 0.0000 0.0000 'International Tables Vol C Tables 4.2.6.8 and 6.1.1.4'
Br Br -0.2901 2.4595 'International Tables Vol C Tables 4.2.6.8 and 6.1.1.4'
Cd Cd -0.8075 1.2024 'International Tables Vol C Tables 4.2.6.8 and 6.1.1.4'
N N 0.0061 0.0033 'International Tables Vol C Tables 4.2.6.8 and 6.1.1.4'

loop_
_geom_angle_atom_site_label_1
_geom_angle_atom_site_label_2
_geom_angle_atom_site_label_3
_geom_angle
_geom_angle_site_symmetry_1
_geom_angle_site_symmetry_3
Br3 Cd1 Br3 180.0 . 3_556
Br3 Cd1 Br2 95.56(15) . 3_556
Br3 Cd1 Br2 84.44(15) 3_556 3_556
Br3 Cd1 Br2 84.44(15) . .
Br3 Cd1 Br2 95.56(16) 3_556 .
Br2 Cd1 Br2 180.00(14) 3_556 .
Br3 Cd1 Br4 84.75(14) . .
Br3 Cd1 Br4 95.25(14) 3_556 .
Br2 Cd1 Br4 96.44(15) 3_556 .
Br2 Cd1 Br4 83.56(15) . .
Br3 Cd1 Br4 95.25(14) . 3_556
Br3 Cd1 Br4 84.75(14) 3_556 3_556
Br2 Cd1 Br4 83.56(15) 3_556 3_556
Br2 Cd1 Br4 96.44(15) . 3_556
Br4 Cd1 Br4 180.0 . 3_556
Br3 Cd2 Br3 180.0 . 3_656
Br3 Cd2 Br2 95.18(11) . 3_656
Br3 Cd2 Br2 84.81(11) 3_656 3_656
Br3 Cd2 Br2 84.82(11) . .
Br3 Cd2 Br2 95.19(11) 3_656 .
Br2 Cd2 Br2 180.00(14) 3_656 .
Br3 Cd2 Br4 84.92(17) . .
Br3 Cd2 Br4 95.08(17) 3_656 .
Br2 Cd2 Br4 96.51(13) 3_656 .
Br2 Cd2 Br4 83.50(13) . .
Br3 Cd2 Br4 95.08(17) . 3_656
Br3 Cd2 Br4 84.92(18) 3_656 3_656
Br2 Cd2 Br4 83.50(13) 3_656 3_656
Br2 Cd2 Br4 96.50(13) . 3_656
Br4 Cd2 Br4 180.0 . 3_656
Cd2 Br2 Cd1 78.53(15) . .
Cd2 Br3 Cd1 78.91(17) . .
Cd1 Br4 Cd2 77.65(15) . .
C2 N1 C5 107.40(12) . .
C2 N1 C6 115.21(13) . .
C5 N1 C6 115.21(7) . .
C2 N1 H1 106.1 . .
C5 N1 H1 106.1 . .
C6 N1 H1 106.1 . .
N1 C2 C3 108.05(11) . .
N1 C2 H2A 110.1 . .
C3 C2 H2A 110.1 . .
N1 C2 H2B 110.1 . .
C3 C2 H2B 110.1 . .
H2A C2 H2B 108.4 . .
C4 C3 C2 99.46(13) . .
C4 C3 H3A 111.9 . .
C2 C3 H3A 111.9 . .
C4 C3 H3B 111.9 . .
C2 C3 H3B 111.9 . .
H3A C3 H3B 109.6 . .
C3 C4 C5 103.99(5) . .
C3 C4 H4A 111.0 . .
C5 C4 H4A 111.0 . .
C3 C4 H4B 111.0 . .
C5 C4 H4B 111.0 . .
H4A C4 H4B 109.0 . .
N1 C5 C4 108.05(5) . .
N1 C5 H5A 110.1 . .
C4 C5 H5A 110.1 . .
N1 C5 H5B 110.1 . .
C4 C5 H5B 110.1 . .
H5A C5 H5B 108.4 . .
N1 C6 H6A 109.5 . .
N1 C6 H6B 109.5 . .
H6A C6 H6B 109.5 . .
N1 C6 H6C 109.5 . .
H6A C6 H6C 109.5 . .
H6B C6 H6C 109.5 . .

loop_
_geom_bond_atom_site_label_1
_geom_bond_atom_site_label_2
_geom_bond_distance
_geom_bond_site_symmetry_2
Cd1 Br3 2.753(5) .
Cd1 Br3 2.753(5) 3_556
Cd1 Br2 2.758(5) 3_556
Cd1 Br2 2.758(5) .
Cd1 Br4 2.779(4) .
Cd1 Br4 2.779(4) 3_556
Cd2 Br3 2.737(5) .
Cd2 Br3 2.737(5) 3_656
Cd2 Br2 2.754(4) 3_656
Cd2 Br2 2.754(4) .
Cd2 Br4 2.786(5) .
Cd2 Br4 2.786(5) 3_656
N1 C2 1.3950(14) .
N1 C5 1.395(3) .
N1 C6 1.4000(19) .
N1 H1 0.9800 .
C2 C3 1.515(3) .
C2 H2A 0.9700 .
C2 H2B 0.9700 .
C3 C4 1.480(3) .
C3 H3A 0.9700 .
C3 H3B 0.9700 .
C4 C5 1.515(2) .
C4 H4A 0.9700 .
C4 H4B 0.9700 .
C5 H5A 0.9700 .
C5 H5B 0.9700 .
C6 H6A 0.9600 .
C6 H6B 0.9600 .
C6 H6C 0.9600 .

loop_
_geom_torsion_atom_site_label_1
_geom_torsion_atom_site_label_2
_geom_torsion_atom_site_label_3
_geom_torsion_atom_site_label_4
_geom_torsion
C5 N1 C2 C3 24.8(2)
C6 N1 C2 C3 -105.1(3)
N1 C2 C3 C4 -35.9(2)
C2 C3 C4 C5 31.95(12)
C2 N1 C5 C4 -3.04(14)
C6 N1 C5 C4 126.8(2)
C3 C4 C5 N1 -19.84(8)
